data_1542979
loop_
_publ_author_name
'de Oliveira, Adriano Bof'
'Beck, Johannes'
'Daniels, J\"org'
'de Farias, Renan Lira'

_publ_section_title
;
 2-[(<i>E</i>)-(2<i>S</i>,5<i>R</i>)-2-Isopropyl-5-methylcyclohexylidene]-<i>N</i>-methylhydrazine-1-carbothioamide
;
_journal_coeditor_code BX4002
_journal_issue 3
_journal_name_full IUCrData
_journal_page_first x160459
_journal_paper_doi 10.1107/S2414314616004594
_journal_volume 1
_journal_year 2016
_chemical_formula_iupac 'C12 H23 N3 S1'
_chemical_formula_moiety 'C12 H23 N3 S1'
_chemical_formula_sum 'C12 H23 N3 S'
_chemical_formula_weight 241.39
_chemical_name_common Menthone-4-methylthiosemicarbazone
_chemical_name_systematic
2-[(<i>E</i>)-(2<i>S</i>,5<i>R</i>)-2-Isopropyl-5-methylcyclohexylidene]-<i>N</i>-methylhydrazine-1-carbothioamide
_space_group_IT_number 4
_symmetry_cell_setting monoclinic
_symmetry_space_group_name_Hall 'P 2yb'
_symmetry_space_group_name_H-M 'P 1 21 1'
_atom_sites_solution_hydrogens geom
_atom_sites_solution_primary direct
_atom_sites_solution_secondary difmap
_audit_creation_method SHELXL-97
_cell_angle_alpha 90.00
_cell_angle_beta 95.030(2)
_cell_angle_gamma 90.00
_cell_formula_units_Z 4
_cell_length_a 11.5579(5)
_cell_length_b 9.9279(4)
_cell_length_c 12.5271(5)
_cell_measurement_reflns_used 80422
_cell_measurement_temperature 123(2)
_cell_measurement_theta_max 27.485
_cell_measurement_theta_min 2.91
_cell_volume 1431.89(10)
_computing_cell_refinement
;
SCALEPACK (Otwinowski & Minor, 1997)
;
_computing_data_collection
;
COLLECT (Nonius, 1998)
;
_computing_data_reduction
;
DENZO and SCALEPACK (Otwinowski & Minor, 1997)
;
_computing_molecular_graphics
;
DIAMOND (Brandenburg, 2006)
;
_computing_publication_material
;
<i>publCIF</i> (Westrip, 2010) and <i>enCIFer</i> (Allen <i>et al.</i>,
2004)
;
_computing_structure_refinement
;
SHELXL97 (Sheldrick, 2008)
;
_computing_structure_solution
;
SHELXS97 (Sheldrick, 2008)
;
_diffrn_ambient_temperature 123(2)
_diffrn_detector_area_resol_mean 9
_diffrn_measured_fraction_theta_full 0.994
_diffrn_measured_fraction_theta_max 0.994
_diffrn_measurement_device_type 'Nonius KappaCCD'
_diffrn_measurement_method CCD
_diffrn_radiation_monochromator 'horizonally mounted graphite crystal'
_diffrn_radiation_type MoK\a
_diffrn_radiation_wavelength 0.71073
_diffrn_reflns_av_R_equivalents 0.0748
_diffrn_reflns_av_sigmaI/netI 0.0602
_diffrn_reflns_limit_h_max 14
_diffrn_reflns_limit_h_min -15
_diffrn_reflns_limit_k_max 12
_diffrn_reflns_limit_k_min -12
_diffrn_reflns_limit_l_max 16
_diffrn_reflns_limit_l_min -16
_diffrn_reflns_number 23116
_diffrn_reflns_theta_full 27.49
_diffrn_reflns_theta_max 27.49
_diffrn_reflns_theta_min 3.08
_exptl_absorpt_coefficient_mu 0.208
_exptl_absorpt_correction_T_max 0.9844
_exptl_absorpt_correction_T_min 0.8572
_exptl_absorpt_correction_type analytical
_exptl_absorpt_process_details
;
(Alcock, 1970)
;
_exptl_crystal_colour colourless
_exptl_crystal_density_diffrn 1.120
_exptl_crystal_density_method 'not measured'
_exptl_crystal_description plate
_exptl_crystal_F_000 528
_exptl_crystal_size_max 0.77
_exptl_crystal_size_mid 0.30
_exptl_crystal_size_min 0.08
_refine_diff_density_max 0.240
_refine_diff_density_min -0.365
_refine_ls_abs_structure_details
;
Flack <i>x</i> determined using 1954 quotients
[(<i>I</i>^+^)-(<i>I</i>^-^)]/[(<i>I</i>^+^)+(<i>I</i>^-^)]
(Parsons <i>et al.</i>,  2013)
;
_refine_ls_abs_structure_Flack 0.00(7)
_refine_ls_extinction_method none
_refine_ls_goodness_of_fit_ref 1.061
_refine_ls_hydrogen_treatment constr
_refine_ls_matrix_type full
_refine_ls_number_parameters 297
_refine_ls_number_reflns 6380
_refine_ls_number_restraints 1
_refine_ls_restrained_S_all 1.061
_refine_ls_R_factor_all 0.0649
_refine_ls_R_factor_gt 0.0444
_refine_ls_shift/su_max 0.001
_refine_ls_shift/su_mean 0.000
_refine_ls_structure_factor_coef Fsqd
_refine_ls_weighting_details 'calc w=1/[\s^2^(Fo^2^)+(0.0456P)^2^+0.1712P] where P=(Fo^2^+2Fc^2^)/3'
_refine_ls_weighting_scheme calc
_refine_ls_wR_factor_gt 0.0960
_refine_ls_wR_factor_ref 0.1040
_reflns_number_gt 5069
_reflns_number_total 6380
_reflns_threshold_expression >2sigma(I)
_cod_data_source_file bx4002sup1.cif
_cod_data_source_block I
_cod_original_cell_volume 1431.90(10)
_cod_original_sg_symbol_H-M 'P 21'
_cod_original_formula_sum 'C12 H23 N3 S1'
_cod_database_code 1542979

loop_
_symmetry_equiv_pos_as_xyz
'x, y, z'
'-x, y+1/2, -z'

loop_
_atom_site_type_symbol
_atom_site_label
_atom_site_fract_x
_atom_site_fract_y
_atom_site_fract_z
_atom_site_U_iso_or_equiv
_atom_site_adp_type
_atom_site_calc_flag
_atom_site_refinement_flags
_atom_site_occupancy
_atom_site_symmetry_multiplicity
C C1 0.73525(19) 0.1924(3) 0.71879(19) 0.0293(5) Uani d . 1 1
C C2 0.71388(19) 0.0693(3) 0.78399(18) 0.0302(5) Uani d . 1 1
H H2A 0.6428 0.0234 0.7526 0.036 Uiso calc R 1 1
H H2B 0.7005 0.0970 0.8578 0.036 Uiso calc R 1 1
C C3 0.81593(19) -0.0294(3) 0.78822(19) 0.0365(5) Uani d . 1 1
H H3 0.8226 -0.0636 0.7139 0.044 Uiso calc R 1 1
C C4 0.9285(2) 0.0439(3) 0.8247(2) 0.0420(7) Uani d . 1 1
H H4A 0.9947 -0.0193 0.8238 0.050 Uiso calc R 1 1
H H4B 0.9251 0.0763 0.8991 0.050 Uiso calc R 1 1
C C5 0.9473(2) 0.1634(3) 0.7512(2) 0.0424(7) Uani d . 1 1
H H5A 0.9547 0.1297 0.6778 0.051 Uiso calc R 1 1
H H5B 1.0210 0.2087 0.7763 0.051 Uiso calc R 1 1
C C6 0.84778(19) 0.2668(3) 0.74798(19) 0.0330(5) Uani d . 1 1
H H6 0.8592 0.3319 0.6889 0.040 Uiso calc R 1 1
C C7 0.8407(2) 0.3491(3) 0.8524(2) 0.0451(7) Uani d . 1 1
H H7 0.8211 0.2855 0.9101 0.054 Uiso calc R 1 1
C C8 0.7447(3) 0.4539(3) 0.8378(2) 0.0536(8) Uani d . 1 1
H H8A 0.7419 0.5055 0.9042 0.080 Uiso calc R 1 1
H H8B 0.6700 0.4087 0.8205 0.080 Uiso calc R 1 1
H H8C 0.7602 0.5149 0.7793 0.080 Uiso calc R 1 1
C C9 0.9558(3) 0.4164(4) 0.8886(3) 0.0687(10) Uani d . 1 1
H H9A 0.9843 0.4656 0.8284 0.103 Uiso calc R 1 1
H H9B 1.0126 0.3476 0.9137 0.103 Uiso calc R 1 1
H H9C 0.9446 0.4793 0.9471 0.103 Uiso calc R 1 1
C C10 0.7951(2) -0.1501(3) 0.8595(2) 0.0463(7) Uani d . 1 1
H H10A 0.8580 -0.2155 0.8555 0.069 Uiso calc R 1 1
H H10B 0.7208 -0.1925 0.8351 0.069 Uiso calc R 1 1
H H10C 0.7929 -0.1198 0.9338 0.069 Uiso calc R 1 1
C C11 0.58527(19) 0.3497(2) 0.49598(19) 0.0272(5) Uani d . 1 1
C C12 0.3993(2) 0.2741(3) 0.4070(2) 0.0376(6) Uani d . 1 1
H H12A 0.3523 0.3538 0.4193 0.056 Uiso calc R 1 1
H H12B 0.3512 0.1931 0.4095 0.056 Uiso calc R 1 1
H H12C 0.4296 0.2808 0.3366 0.056 Uiso calc R 1 1
N N1 0.65657(16) 0.2190(2) 0.64304(16) 0.0293(5) Uani d . 1 1
N N2 0.66934(17) 0.3292(2) 0.57647(17) 0.0309(5) Uani d . 1 1
H H2 0.7296 0.3834 0.5863 0.037 Uiso calc R 1 1
N N3 0.49569(16) 0.2660(2) 0.48970(16) 0.0306(5) Uani d . 1 1
H H3A 0.4944 0.2019 0.5382 0.037 Uiso calc R 1 1
S S1 0.59813(5) 0.47563(6) 0.40686(5) 0.03005(15) Uani d . 1 1
C C13 0.75271(18) 0.7836(3) 0.26402(18) 0.0284(5) Uani d . 1 1
C C14 0.7259(2) 0.6502(3) 0.20902(19) 0.0322(5) Uani d . 1 1
H H14A 0.7458 0.5760 0.2602 0.039 Uiso calc R 1 1
H H14B 0.7746 0.6403 0.1483 0.039 Uiso calc R 1 1
C C15 0.5962(2) 0.6393(3) 0.16702(19) 0.0333(5) Uani d . 1 1
H H15 0.5489 0.6421 0.2301 0.040 Uiso calc R 1 1
C C16 0.5633(2) 0.7605(3) 0.0968(2) 0.0412(6) Uani d . 1 1
H H16A 0.4794 0.7564 0.0729 0.049 Uiso calc R 1 1
H H16B 0.6070 0.7577 0.0323 0.049 Uiso calc R 1 1
C C17 0.5897(2) 0.8927(3) 0.1569(2) 0.0425(6) Uani d . 1 1
H H17A 0.5428 0.8975 0.2192 0.051 Uiso calc R 1 1
H H17B 0.5670 0.9693 0.1089 0.051 Uiso calc R 1 1
C C18 0.7195(2) 0.9054(3) 0.1962(2) 0.0337(5) Uani d . 1 1
H H18 0.7634 0.8985 0.1310 0.040 Uiso calc R 1 1
C C19 0.7520(2) 1.0418(3) 0.2477(2) 0.0380(6) Uani d . 1 1
H H19 0.8317 1.0329 0.2850 0.046 Uiso calc R 1 1
C C20 0.6707(2) 1.0854(3) 0.3315(2) 0.0486(7) Uani d . 1 1
H H20A 0.5934 1.1043 0.2961 0.073 Uiso calc R 1 1
H H20B 0.7015 1.1668 0.3681 0.073 Uiso calc R 1 1
H H20C 0.6651 1.0131 0.3841 0.073 Uiso calc R 1 1
C C21 0.7570(3) 1.1512(3) 0.1618(3) 0.0549(8) Uani d . 1 1
H H21A 0.6799 1.1620 0.1234 0.082 Uiso calc R 1 1
H H21B 0.8129 1.1249 0.1112 0.082 Uiso calc R 1 1
H H21C 0.7813 1.2366 0.1960 0.082 Uiso calc R 1 1
C C22 0.5731(2) 0.5053(3) 0.1103(2) 0.0441(7) Uani d . 1 1
H H22A 0.4907 0.4990 0.0848 0.066 Uiso calc R 1 1
H H22B 0.5936 0.4314 0.1602 0.066 Uiso calc R 1 1
H H22C 0.6203 0.4992 0.0491 0.066 Uiso calc R 1 1
C C23 0.89897(19) 0.7001(2) 0.51244(18) 0.0264(5) Uani d . 1 1
C C24 1.0523(2) 0.8330(3) 0.6096(2) 0.0418(6) Uani d . 1 1
H H24A 1.0229 0.8081 0.6779 0.063 Uiso calc R 1 1
H H24B 1.0749 0.9282 0.6116 0.063 Uiso calc R 1 1
H H24C 1.1200 0.7774 0.5976 0.063 Uiso calc R 1 1
N N4 0.80179(16) 0.8028(2) 0.35901(16) 0.0290(4) Uani d . 1 1
N N5 0.82468(16) 0.6882(2) 0.42301(16) 0.0284(4) Uani d . 1 1
H H5 0.7916 0.6106 0.4055 0.034 Uiso calc R 1 1
N N6 0.96169(16) 0.8114(2) 0.52266(16) 0.0326(5) Uani d . 1 1
H H6A 0.9481 0.8756 0.4747 0.039 Uiso calc R 1 1
S S2 0.90891(5) 0.57300(6) 0.60289(5) 0.03129(15) Uani d . 1 1

loop_
_atom_site_aniso_label
_atom_site_aniso_U_11
_atom_site_aniso_U_22
_atom_site_aniso_U_33
_atom_site_aniso_U_12
_atom_site_aniso_U_13
_atom_site_aniso_U_23
C1 0.0226(11) 0.0391(14) 0.0259(12) -0.0002(10) 0.0012(9) 0.0003(10)
C2 0.0238(11) 0.0398(14) 0.0267(12) -0.0056(11) -0.0003(9) 0.0046(11)
C3 0.0321(12) 0.0480(15) 0.0286(12) 0.0019(12) -0.0014(9) 0.0066(12)
C4 0.0287(12) 0.0542(18) 0.0420(15) 0.0028(12) -0.0027(10) 0.0173(13)
C5 0.0241(12) 0.0587(18) 0.0440(15) -0.0019(12) 0.0000(10) 0.0178(13)
C6 0.0253(11) 0.0475(15) 0.0251(12) -0.0060(11) -0.0038(9) 0.0073(11)
C7 0.0456(15) 0.0631(19) 0.0257(13) -0.0186(14) -0.0022(11) 0.0035(12)
C8 0.0587(18) 0.060(2) 0.0449(17) -0.0211(16) 0.0193(14) -0.0158(14)
C9 0.064(2) 0.094(3) 0.0449(19) -0.034(2) -0.0157(15) -0.0006(18)
C10 0.0439(15) 0.0507(17) 0.0425(16) -0.0014(13) -0.0061(12) 0.0131(13)
C11 0.0218(11) 0.0333(14) 0.0264(13) 0.0006(10) 0.0023(9) -0.0010(10)
C12 0.0234(11) 0.0545(16) 0.0332(13) -0.0072(12) -0.0067(10) 0.0055(12)
N1 0.0257(10) 0.0340(11) 0.0276(11) -0.0025(8) -0.0012(8) 0.0034(9)
N2 0.0253(10) 0.0367(11) 0.0296(11) -0.0056(9) -0.0042(8) 0.0044(9)
N3 0.0228(9) 0.0401(12) 0.0280(10) -0.0045(9) -0.0028(7) 0.0062(9)
S1 0.0250(3) 0.0327(3) 0.0315(3) -0.0010(3) -0.0026(2) 0.0036(3)
C13 0.0190(10) 0.0412(14) 0.0249(12) 0.0031(10) 0.0016(9) 0.0014(11)
C14 0.0268(12) 0.0423(14) 0.0275(12) 0.0002(11) 0.0021(9) -0.0057(11)
C15 0.0255(12) 0.0468(15) 0.0273(13) -0.0028(11) 0.0002(9) -0.0012(11)
C16 0.0312(12) 0.0596(18) 0.0309(13) -0.0061(13) -0.0078(10) 0.0042(13)
C17 0.0320(13) 0.0521(17) 0.0407(15) -0.0039(12) -0.0116(11) 0.0084(13)
C18 0.0292(12) 0.0405(14) 0.0310(13) 0.0028(11) -0.0004(10) 0.0033(11)
C19 0.0314(12) 0.0396(16) 0.0416(15) 0.0002(11) -0.0048(11) 0.0042(12)
C20 0.0408(14) 0.0474(16) 0.0566(18) 0.0070(13) -0.0018(13) -0.0115(14)
C21 0.0588(18) 0.0495(18) 0.0535(19) -0.0042(15) -0.0122(14) 0.0127(15)
C22 0.0342(13) 0.0651(19) 0.0330(14) -0.0115(13) 0.0023(11) -0.0111(13)
C23 0.0221(11) 0.0331(13) 0.0239(12) 0.0025(10) 0.0011(9) -0.0002(10)
C24 0.0366(14) 0.0486(16) 0.0377(15) -0.0136(12) -0.0115(11) 0.0039(12)
N4 0.0238(9) 0.0333(11) 0.0295(11) 0.0037(8) 0.0005(8) 0.0013(9)
N5 0.0252(10) 0.0320(11) 0.0270(10) -0.0022(8) -0.0026(8) 0.0016(8)
N6 0.0321(11) 0.0357(12) 0.0283(11) -0.0025(9) -0.0065(8) 0.0040(9)
S2 0.0281(3) 0.0348(4) 0.0302(3) -0.0015(3) -0.0020(2) 0.0035(3)

loop_
_atom_type_symbol
_atom_type_description
_atom_type_scat_dispersion_real
_atom_type_scat_dispersion_imag
_atom_type_scat_source
C C 0.0033 0.0016 'International Tables Vol C Tables 4.2.6.8 and 6.1.1.4'
H H 0.0000 0.0000 'International Tables Vol C Tables 4.2.6.8 and 6.1.1.4'
N N 0.0061 0.0033 'International Tables Vol C Tables 4.2.6.8 and 6.1.1.4'
S S 0.1246 0.1234 'International Tables Vol C Tables 4.2.6.8 and 6.1.1.4'

loop_
_geom_angle_atom_site_label_1
_geom_angle_atom_site_label_2
_geom_angle_atom_site_label_3
_geom_angle
N1 C1 C2 115.5(2)
N1 C1 C6 128.1(2)
C2 C1 C6 116.4(2)
C1 C2 C3 112.13(19)
C1 C2 H2A 109.2
C3 C2 H2A 109.2
C1 C2 H2B 109.2
C3 C2 H2B 109.2
H2A C2 H2B 107.9
C4 C3 C10 111.9(2)
C4 C3 C2 109.8(2)
C10 C3 C2 111.2(2)
C4 C3 H3 107.9
C10 C3 H3 107.9
C2 C3 H3 107.9
C3 C4 C5 110.6(2)
C3 C4 H4A 109.5
C5 C4 H4A 109.5
C3 C4 H4B 109.5
C5 C4 H4B 109.5
H4A C4 H4B 108.1
C4 C5 C6 112.8(2)
C4 C5 H5A 109.0
C6 C5 H5A 109.0
C4 C5 H5B 109.0
C6 C5 H5B 109.0
H5A C5 H5B 107.8
C1 C6 C5 107.8(2)
C1 C6 C7 110.70(19)
C5 C6 C7 115.1(2)
C1 C6 H6 107.7
C5 C6 H6 107.7
C7 C6 H6 107.7
C8 C7 C9 110.2(3)
C8 C7 C6 110.5(2)
C9 C7 C6 111.9(2)
C8 C7 H7 108.0
C9 C7 H7 108.0
C6 C7 H7 108.0
C7 C8 H8A 109.5
C7 C8 H8B 109.5
H8A C8 H8B 109.5
C7 C8 H8C 109.5
H8A C8 H8C 109.5
H8B C8 H8C 109.5
C7 C9 H9A 109.5
C7 C9 H9B 109.5
H9A C9 H9B 109.5
C7 C9 H9C 109.5
H9A C9 H9C 109.5
H9B C9 H9C 109.5
C3 C10 H10A 109.5
C3 C10 H10B 109.5
H10A C10 H10B 109.5
C3 C10 H10C 109.5
H10A C10 H10C 109.5
H10B C10 H10C 109.5
N3 C11 N2 117.1(2)
N3 C11 S1 122.56(18)
N2 C11 S1 120.29(18)
N3 C12 H12A 109.5
N3 C12 H12B 109.5
H12A C12 H12B 109.5
N3 C12 H12C 109.5
H12A C12 H12C 109.5
H12B C12 H12C 109.5
C1 N1 N2 119.97(19)
C11 N2 N1 117.26(19)
C11 N2 H2 121.4
N1 N2 H2 121.4
C11 N3 C12 123.6(2)
C11 N3 H3A 118.2
C12 N3 H3A 118.2
N4 C13 C18 118.2(2)
N4 C13 C14 127.4(2)
C18 C13 C14 114.43(19)
C13 C14 C15 111.7(2)
C13 C14 H14A 109.3
C15 C14 H14A 109.3
C13 C14 H14B 109.3
C15 C14 H14B 109.3
H14A C14 H14B 107.9
C16 C15 C22 113.4(2)
C16 C15 C14 109.1(2)
C22 C15 C14 110.2(2)
C16 C15 H15 108.0
C22 C15 H15 108.0
C14 C15 H15 108.0
C15 C16 C17 111.4(2)
C15 C16 H16A 109.3
C17 C16 H16A 109.3
C15 C16 H16B 109.3
C17 C16 H16B 109.3
H16A C16 H16B 108.0
C16 C17 C18 111.9(2)
C16 C17 H17A 109.2
C18 C17 H17A 109.2
C16 C17 H17B 109.2
C18 C17 H17B 109.2
H17A C17 H17B 107.9
C13 C18 C19 115.48(19)
C13 C18 C17 107.8(2)
C19 C18 C17 113.7(2)
C13 C18 H18 106.4
C19 C18 H18 106.4
C17 C18 H18 106.4
C20 C19 C18 113.4(2)
C20 C19 C21 110.1(2)
C18 C19 C21 110.7(2)
C20 C19 H19 107.5
C18 C19 H19 107.5
C21 C19 H19 107.5
C19 C20 H20A 109.5
C19 C20 H20B 109.5
H20A C20 H20B 109.5
C19 C20 H20C 109.5
H20A C20 H20C 109.5
H20B C20 H20C 109.5
C19 C21 H21A 109.5
C19 C21 H21B 109.5
H21A C21 H21B 109.5
C19 C21 H21C 109.5
H21A C21 H21C 109.5
H21B C21 H21C 109.5
C15 C22 H22A 109.5
C15 C22 H22B 109.5
H22A C22 H22B 109.5
C15 C22 H22C 109.5
H22A C22 H22C 109.5
H22B C22 H22C 109.5
N6 C23 N5 117.0(2)
N6 C23 S2 123.64(17)
N5 C23 S2 119.31(18)
N6 C24 H24A 109.5
N6 C24 H24B 109.5
H24A C24 H24B 109.5
N6 C24 H24C 109.5
H24A C24 H24C 109.5
H24B C24 H24C 109.5
C13 N4 N5 117.0(2)
C23 N5 N4 118.4(2)
C23 N5 H5 120.8
N4 N5 H5 120.8
C23 N6 C24 123.2(2)
C23 N6 H6A 118.4
C24 N6 H6A 118.4

loop_
_geom_bond_atom_site_label_1
_geom_bond_atom_site_label_2
_geom_bond_distance
C1 N1 1.283(3)
C1 C2 1.502(3)
C1 C6 1.513(3)
C2 C3 1.531(4)
C2 H2A 0.9900
C2 H2B 0.9900
C3 C4 1.525(4)
C3 C10 1.526(4)
C3 H3 1.0000
C4 C5 1.529(4)
C4 H4A 0.9900
C4 H4B 0.9900
C5 C6 1.539(4)
C5 H5A 0.9900
C5 H5B 0.9900
C6 C7 1.550(4)
C6 H6 1.0000
C7 C8 1.521(4)
C7 C9 1.522(4)
C7 H7 1.0000
C8 H8A 0.9800
C8 H8B 0.9800
C8 H8C 0.9800
C9 H9A 0.9800
C9 H9B 0.9800
C9 H9C 0.9800
C10 H10A 0.9800
C10 H10B 0.9800
C10 H10C 0.9800
C11 N3 1.325(3)
C11 N2 1.353(3)
C11 S1 1.691(2)
C12 N3 1.455(3)
C12 H12A 0.9800
C12 H12B 0.9800
C12 H12C 0.9800
N1 N2 1.392(3)
N2 H2 0.8800
N3 H3A 0.8800
C13 N4 1.287(3)
C13 C18 1.508(4)
C13 C14 1.512(4)
C14 C15 1.549(3)
C14 H14A 0.9900
C14 H14B 0.9900
C15 C16 1.519(4)
C15 C22 1.520(4)
C15 H15 1.0000
C16 C17 1.531(4)
C16 H16A 0.9900
C16 H16B 0.9900
C17 C18 1.543(3)
C17 H17A 0.9900
C17 H17B 0.9900
C18 C19 1.532(4)
C18 H18 1.0000
C19 C20 1.532(4)
C19 C21 1.533(4)
C19 H19 1.0000
C20 H20A 0.9800
C20 H20B 0.9800
C20 H20C 0.9800
C21 H21A 0.9800
C21 H21B 0.9800
C21 H21C 0.9800
C22 H22A 0.9800
C22 H22B 0.9800
C22 H22C 0.9800
C23 N6 1.322(3)
C23 N5 1.356(3)
C23 S2 1.693(2)
C24 N6 1.459(3)
C24 H24A 0.9800
C24 H24B 0.9800
C24 H24C 0.9800
N4 N5 1.403(3)
N5 H5 0.8800
N6 H6A 0.8800

loop_
_geom_hbond_atom_site_label_D
_geom_hbond_atom_site_label_H
_geom_hbond_atom_site_label_A
_geom_hbond_site_symmetry_A
_geom_hbond_distance_DH
_geom_hbond_distance_HA
_geom_hbond_distance_DA
_geom_hbond_angle_DHA
N2 H2 S2 1 0.88 2.79 3.671(2) 174.2
N3 H3A S1 2_646 0.88 2.61 3.378(2) 146.8
N5 H5 S1 1 0.88 2.61 3.356(2) 143.4
N6 H6A S2 2_756 0.88 2.79 3.445(2) 132.1

loop_
_geom_torsion_atom_site_label_1
_geom_torsion_atom_site_label_2
_geom_torsion_atom_site_label_3
_geom_torsion_atom_site_label_4
_geom_torsion
N1 C1 C2 C3 125.8(2)
C6 C1 C2 C3 -52.4(3)
C1 C2 C3 C4 52.6(3)
C1 C2 C3 C10 177.1(2)
C10 C3 C4 C5 179.6(2)
C2 C3 C4 C5 -56.4(3)
C3 C4 C5 C6 59.1(3)
N1 C1 C6 C5 -126.7(3)
C2 C1 C6 C5 51.2(3)
N1 C1 C6 C7 106.7(3)
C2 C1 C6 C7 -75.4(3)
C4 C5 C6 C1 -53.9(3)
C4 C5 C6 C7 70.1(3)
C1 C6 C7 C8 -61.2(3)
C5 C6 C7 C8 176.3(2)
C1 C6 C7 C9 175.6(2)
C5 C6 C7 C9 53.1(3)
C2 C1 N1 N2 -178.62(19)
C6 C1 N1 N2 -0.7(4)
N3 C11 N2 N1 2.4(3)
S1 C11 N2 N1 -176.24(16)
C1 N1 N2 C11 178.0(2)
N2 C11 N3 C12 -179.2(2)
S1 C11 N3 C12 -0.6(3)
N4 C13 C14 C15 126.1(2)
C18 C13 C14 C15 -55.5(3)
C13 C14 C15 C16 53.7(3)
C13 C14 C15 C22 178.8(2)
C22 C15 C16 C17 -179.2(2)
C14 C15 C16 C17 -56.0(3)
C15 C16 C17 C18 59.1(3)
N4 C13 C18 C19 1.8(3)
C14 C13 C18 C19 -176.7(2)
N4 C13 C18 C17 -126.6(2)
C14 C13 C18 C17 54.9(3)
C16 C17 C18 C13 -55.9(3)
C16 C17 C18 C19 174.7(2)
C13 C18 C19 C20 -76.8(3)
C17 C18 C19 C20 48.6(3)
C13 C18 C19 C21 158.9(2)
C17 C18 C19 C21 -75.6(3)
C18 C13 N4 N5 175.85(18)
C14 C13 N4 N5 -5.9(3)
N6 C23 N5 N4 -12.5(3)
S2 C23 N5 N4 168.60(15)
C13 N4 N5 C23 165.0(2)
N5 C23 N6 C24 -174.4(2)
S2 C23 N6 C24 4.4(3)

_cod_database_fobs_code 1542979
